data_7007582
loop_
_publ_author_name
'Argent, Stephen P.'
'Adams, Harry'
'Riis-Johannessen, Thomas'
'Jeffery, John C.'
'Harding, Lindsay P.'
'Clegg, William'
'Harrington, Ross W.'
'Ward, Michael D.'

_publ_section_title
;
 Complexes of Ag(I), Hg(I) and Hg(II) with multidentate
 pyrazolyl-pyridine ligands: From mononuclear complexes to coordination
 polymers via helicates, a mesocate, a cage and a catenate.
;
_journal_issue 42
_journal_name_full 'Dalton transactions (Cambridge, England : 2003)'
_journal_page_first 4996
_journal_page_last 5013
_journal_paper_doi 10.1039/b607541j
_journal_year 2006
_chemical_formula_moiety '4(C24 H20 Ag N6), 2(C6 H14 O), 4(B F4)'
_chemical_formula_sum 'C108 H108 Ag4 B4 F16 N24 O2'
_chemical_formula_weight 2552.90
_chemical_name_systematic
;
?
;
_space_group_IT_number 14
_symmetry_cell_setting monoclinic
_symmetry_space_group_name_Hall '-P 2yn'
_symmetry_space_group_name_H-M 'P 1 21/n 1'
_atom_sites_solution_hydrogens geom
_atom_sites_solution_primary direct
_atom_sites_solution_secondary difmap
_audit_creation_method SHELXL-97
_cell_angle_alpha 90.00
_cell_angle_beta 92.500(5)
_cell_angle_gamma 90.00
_cell_formula_units_Z 1
_cell_length_a 10.565(3)
_cell_length_b 11.280(4)
_cell_length_c 23.344(7)
_cell_measurement_reflns_used 6487
_cell_measurement_temperature 150(2)
_cell_measurement_theta_max 54.986
_cell_measurement_theta_min 5.031
_cell_volume 2779.3(15)
_computing_cell_refinement 'Bruker SMART'
_computing_data_collection 'Bruker SMART'
_computing_data_reduction 'Bruker SAINT'
_computing_molecular_graphics 'Bruker SHELXTL'
_computing_publication_material 'Bruker SHELXTL'
_computing_structure_refinement 'SHELXL-97 (Sheldrick, 1997)'
_computing_structure_solution 'SHELXS-97 (Sheldrick, 1990)'
_diffrn_ambient_temperature 150(2)
_diffrn_detector_area_resol_mean 100
_diffrn_measured_fraction_theta_full 0.980
_diffrn_measured_fraction_theta_max 0.980
_diffrn_measurement_device_type 'BRUKER SMART 1000'
_diffrn_measurement_method 'phi and omega scans'
_diffrn_radiation_monochromator graphite
_diffrn_radiation_source 'fine-focus sealed tube'
_diffrn_radiation_type MoK\a
_diffrn_radiation_wavelength 0.71073
_diffrn_reflns_av_R_equivalents 0.0584
_diffrn_reflns_av_sigmaI/netI 0.0547
_diffrn_reflns_limit_h_max 13
_diffrn_reflns_limit_h_min -13
_diffrn_reflns_limit_k_max 14
_diffrn_reflns_limit_k_min -14
_diffrn_reflns_limit_l_max 30
_diffrn_reflns_limit_l_min -29
_diffrn_reflns_number 22834
_diffrn_reflns_theta_full 27.50
_diffrn_reflns_theta_max 27.50
_diffrn_reflns_theta_min 1.75
_diffrn_standards_decay_% 0
_diffrn_standards_interval_count 0
_diffrn_standards_interval_time 0
_diffrn_standards_number 0
_exptl_absorpt_coefficient_mu 0.782
_exptl_absorpt_correction_T_max 0.9619
_exptl_absorpt_correction_T_min 0.8285
_exptl_absorpt_correction_type multi-scan
_exptl_absorpt_process_details sadabs
_exptl_crystal_colour COLOURLESS
_exptl_crystal_density_diffrn 1.525
_exptl_crystal_density_method 'not measured'
_exptl_crystal_description BLOCK
_exptl_crystal_F_000 1292
_exptl_crystal_size_max 0.25
_exptl_crystal_size_mid 0.15
_exptl_crystal_size_min 0.05
_refine_diff_density_max 1.149
_refine_diff_density_min -1.374
_refine_diff_density_rms 0.102
_refine_ls_extinction_method none
_refine_ls_goodness_of_fit_ref 0.987
_refine_ls_hydrogen_treatment constr
_refine_ls_matrix_type full
_refine_ls_number_parameters 388
_refine_ls_number_reflns 6259
_refine_ls_number_restraints 114
_refine_ls_restrained_S_all 1.046
_refine_ls_R_factor_all 0.0838
_refine_ls_R_factor_gt 0.0516
_refine_ls_shift/su_max 0.001
_refine_ls_shift/su_mean 0.000
_refine_ls_structure_factor_coef Fsqd
_refine_ls_weighting_details 'calc w=1/[\s^2^(Fo^2^)+(0.0897P)^2^+0.0000P] where P=(Fo^2^+2Fc^2^)/3'
_refine_ls_weighting_scheme calc
_refine_ls_wR_factor_gt 0.1312
_refine_ls_wR_factor_ref 0.1479
_reflns_number_gt 4240
_reflns_number_total 6259
_reflns_threshold_expression >2sigma(I)
_cod_data_source_file b607541j.txt
_cod_data_source_block imw259m
_cod_depositor_comments
;
The following automatic conversions were performed:
'_symmetry_cell_setting' value 'Monoclinic' changed to 'monoclinic'
according to '/home/saulius/struct/CIF-dictionaries/cif_core.dic'
dictionary named 'cif_core.dic' version 2.4.1 from
2010-06-29.

'_refine_ls_hydrogen_treatment' value 'CONSTR' changed to
'constr' according to '/home/saulius/struct/CIF-dictionaries/cif_core.dic'
dictionary named 'cif_core.dic' version 2.4.1 from 2010-06-29.

Automatic conversion script
Id: cif_fix_enum 1527 2010-12-29 10:47:43Z saulius 
;
_cod_original_sg_symbol_H-M P2(1)/n
_cod_database_code 7007582

loop_
_symmetry_equiv_pos_as_xyz
'x, y, z'
'-x+1/2, y+1/2, -z+1/2'
'-x, -y, -z'
'x-1/2, -y-1/2, z-1/2'

loop_
_atom_site_label
_atom_site_type_symbol
_atom_site_fract_x
_atom_site_fract_y
_atom_site_fract_z
_atom_site_U_iso_or_equiv
_atom_site_adp_type
_atom_site_occupancy
_atom_site_symmetry_multiplicity
_atom_site_calc_flag
_atom_site_refinement_flags
_atom_site_disorder_assembly
_atom_site_disorder_group
Ag1 Ag 0.61589(3) 0.57437(3) 0.140066(15) 0.04473(15) Uani 1 1 d . . .
N11 N 0.7250(3) 0.7321(3) 0.10955(14) 0.0341(7) Uani 1 1 d . . .
C12 C 0.8429(3) 0.7472(3) 0.13276(16) 0.0313(8) Uani 1 1 d . . .
C13 C 0.9265(4) 0.8286(4) 0.1102(2) 0.0432(10) Uani 1 1 d . . .
H13 H 1.0102 0.8371 0.1263 0.052 Uiso 1 1 calc R . .
C14 C 0.8851(5) 0.8964(4) 0.0641(2) 0.0538(13) Uani 1 1 d . . .
H14 H 0.9403 0.9529 0.0482 0.065 Uiso 1 1 calc R . .
C15 C 0.7630(5) 0.8824(5) 0.0408(2) 0.0603(14) Uani 1 1 d . . .
H15 H 0.7331 0.9288 0.0091 0.072 Uiso 1 1 calc R . .
C16 C 0.6871(4) 0.7996(4) 0.06499(19) 0.0513(12) Uani 1 1 d . . .
H16 H 0.6033 0.7897 0.0493 0.062 Uiso 1 1 calc R . .
N21 N 0.8096(3) 0.5807(3) 0.19640(14) 0.0301(7) Uani 1 1 d . . .
N22 N 0.8651(3) 0.5357(3) 0.24439(14) 0.0345(7) Uani 1 1 d . . .
C23 C 0.9700(4) 0.5988(4) 0.2611(2) 0.0423(10) Uani 1 1 d . . .
H23 H 1.0241 0.5836 0.2938 0.051 Uiso 1 1 calc R . .
C24 C 0.9832(4) 0.6870(4) 0.22254(18) 0.0394(10) Uani 1 1 d . . .
H24 H 1.0480 0.7454 0.2225 0.047 Uiso 1 1 calc R . .
C25 C 0.8805(3) 0.6739(3) 0.18255(16) 0.0301(8) Uani 1 1 d . . .
C31 C 0.8170(4) 0.4271(4) 0.2698(2) 0.0428(10) Uani 1 1 d . . .
H31A H 0.7237 0.4247 0.2638 0.051 Uiso 1 1 calc R . .
H31B H 0.8368 0.4282 0.3116 0.051 Uiso 1 1 calc R . .
C32 C 0.8725(4) 0.3180(4) 0.24474(17) 0.0365(9) Uani 1 1 d . . .
C33 C 0.9838(3) 0.2689(3) 0.26894(16) 0.0317(8) Uani 1 1 d . . .
H33 H 1.0228 0.3039 0.3022 0.038 Uiso 1 1 calc R . .
C34 C 1.0386(3) 0.1692(3) 0.24495(17) 0.0319(8) Uani 1 1 d . . .
C35 C 0.9815(4) 0.1171(4) 0.19690(18) 0.0395(9) Uani 1 1 d . . .
H35 H 1.0188 0.0494 0.1803 0.047 Uiso 1 1 calc R . .
C36 C 0.8698(4) 0.1635(4) 0.1729(2) 0.0485(11) Uani 1 1 d . . .
H36 H 0.8302 0.1271 0.1401 0.058 Uiso 1 1 calc R . .
C37 C 0.8158(4) 0.2631(4) 0.19675(19) 0.0454(11) Uani 1 1 d . . .
H37 H 0.7392 0.2942 0.1801 0.054 Uiso 1 1 calc R . .
C38 C 1.1619(3) 0.1210(4) 0.27159(18) 0.0343(9) Uani 1 1 d . . .
H38A H 1.2259 0.1179 0.2419 0.041 Uiso 1 1 calc R . .
H38B H 1.1935 0.1760 0.3020 0.041 Uiso 1 1 calc R . .
N41 N 1.0598(3) -0.0180(3) 0.33494(13) 0.0291(7) Uani 1 1 d . . .
N42 N 1.1485(3) 0.0034(3) 0.29616(13) 0.0298(7) Uani 1 1 d . . .
C43 C 1.2271(4) -0.0911(3) 0.29188(18) 0.0329(9) Uani 1 1 d . . .
H43 H 1.2970 -0.0967 0.2677 0.039 Uiso 1 1 calc R . .
C44 C 1.1880(3) -0.1761(3) 0.32831(16) 0.0326(9) Uani 1 1 d . . .
H44 H 1.2243 -0.2522 0.3348 0.039 Uiso 1 1 calc R . .
C45 C 1.0819(3) -0.1274(3) 0.35436(15) 0.0291(8) Uani 1 1 d . . .
N51 N 0.9052(3) -0.1081(3) 0.41443(15) 0.0423(9) Uani 1 1 d . . .
C52 C 0.9987(3) -0.1788(4) 0.39704(16) 0.0323(9) Uani 1 1 d . . .
C53 C 1.0139(4) -0.2933(4) 0.41675(18) 0.0418(10) Uani 1 1 d . . .
H53 H 1.0796 -0.3422 0.4034 0.050 Uiso 1 1 calc R . .
C54 C 0.9316(4) -0.3355(5) 0.4563(2) 0.0545(13) Uani 1 1 d . . .
H54 H 0.9409 -0.4138 0.4708 0.065 Uiso 1 1 calc R . .
C55 C 0.8366(4) -0.2643(5) 0.4747(2) 0.0593(14) Uani 1 1 d . . .
H55 H 0.7791 -0.2919 0.5019 0.071 Uiso 1 1 calc R . .
C56 C 0.8271(4) -0.1524(5) 0.4527(2) 0.0580(14) Uani 1 1 d . . .
H56 H 0.7611 -0.1029 0.4654 0.070 Uiso 1 1 calc R . .
B1 B 0.7219(4) 0.0640(4) 0.8828(2) 0.0359(10) Uani 1 1 d . . .
F1 F 0.8009(3) 0.0458(3) 0.92929(13) 0.0756(10) Uani 1 1 d . . .
F2 F 0.5998(3) 0.0804(3) 0.89994(17) 0.0827(11) Uani 1 1 d . . .
F3 F 0.7628(3) 0.1602(3) 0.85346(16) 0.0858(11) Uani 1 1 d . . .
F4 F 0.7188(3) -0.0291(3) 0.84568(16) 0.0880(12) Uani 1 1 d . . .
C1 C 1.1281(9) 0.5465(9) 0.0791(4) 0.063(2) Uani 0.50 1 d PDU A -1
H1A H 1.1371 0.6235 0.0603 0.095 Uiso 0.50 1 calc PR A -1
H1B H 1.2122 0.5129 0.0881 0.095 Uiso 0.50 1 calc PR A -1
H1C H 1.0834 0.5570 0.1147 0.095 Uiso 0.50 1 calc PR A -1
C2 C 1.0560(12) 0.4661(11) 0.0410(5) 0.083(4) Uani 0.50 1 d PDU A -1
H2A H 1.1200 0.4511 0.0115 0.099 Uiso 0.50 1 calc PR A -1
C3 C 1.0432(13) 0.3425(10) 0.0651(7) 0.100(4) Uani 0.50 1 d PDU A -1
H3A H 0.9985 0.2919 0.0366 0.151 Uiso 0.50 1 calc PR A -1
H3B H 0.9951 0.3457 0.1000 0.151 Uiso 0.50 1 calc PR A -1
H3C H 1.1276 0.3097 0.0741 0.151 Uiso 0.50 1 calc PR A -1
O4 O 0.9515(6) 0.4795(9) 0.0068(4) 0.090(2) Uani 0.50 1 d PDU A -1
C5 C 0.9950(19) 0.510(2) -0.0794(6) 0.161(8) Uani 0.50 1 d PDU A -1
H5A H 1.0845 0.4896 -0.0731 0.241 Uiso 0.50 1 calc PR A -1
H5B H 0.9838 0.5569 -0.1147 0.241 Uiso 0.50 1 calc PR A -1
H5C H 0.9442 0.4379 -0.0828 0.241 Uiso 0.50 1 calc PR A -1
C6 C 0.9549(16) 0.5784(15) -0.0324(6) 0.120(5) Uani 0.50 1 d PDU A -1
H6A H 1.0160 0.6420 -0.0200 0.144 Uiso 0.50 1 calc PR A -1
C7 C 0.8233(16) 0.6145(18) -0.0318(7) 0.154(8) Uani 0.50 1 d PDU A -1
H7A H 0.8096 0.6833 -0.0570 0.231 Uiso 0.50 1 calc PR A -1
H7B H 0.8024 0.6356 0.0074 0.231 Uiso 0.50 1 calc PR A -1
H7C H 0.7690 0.5490 -0.0455 0.231 Uiso 0.50 1 calc PR A -1

loop_
_atom_site_aniso_label
_atom_site_aniso_U_11
_atom_site_aniso_U_22
_atom_site_aniso_U_33
_atom_site_aniso_U_23
_atom_site_aniso_U_13
_atom_site_aniso_U_12
Ag1 0.02885(19) 0.0500(2) 0.0558(2) -0.00559(16) 0.00705(14) -0.01715(14)
N11 0.0245(15) 0.0409(19) 0.0371(18) 0.0056(15) 0.0044(13) -0.0001(14)
C12 0.0241(17) 0.033(2) 0.038(2) -0.0007(17) 0.0121(16) -0.0027(15)
C13 0.036(2) 0.037(2) 0.058(3) 0.004(2) 0.013(2) -0.0084(18)
C14 0.054(3) 0.044(3) 0.065(3) 0.020(2) 0.021(3) -0.008(2)
C15 0.054(3) 0.068(3) 0.060(3) 0.029(3) 0.006(2) 0.007(3)
C16 0.038(2) 0.068(3) 0.048(3) 0.018(2) 0.004(2) 0.004(2)
N21 0.0224(15) 0.0307(17) 0.0375(17) 0.0047(14) 0.0065(13) 0.0018(13)
N22 0.0268(16) 0.0377(18) 0.0394(19) 0.0091(15) 0.0054(14) 0.0041(14)
C23 0.029(2) 0.053(3) 0.043(2) -0.001(2) -0.0060(18) 0.0052(18)
C24 0.0244(18) 0.043(2) 0.050(2) -0.001(2) -0.0017(18) -0.0033(17)
C25 0.0196(16) 0.032(2) 0.039(2) 0.0005(17) 0.0058(15) -0.0019(14)
C31 0.037(2) 0.044(2) 0.049(3) 0.015(2) 0.0179(19) 0.0084(18)
C32 0.0289(19) 0.038(2) 0.043(2) 0.0156(19) 0.0086(17) 0.0009(17)
C33 0.0256(17) 0.036(2) 0.034(2) 0.0072(17) 0.0048(16) -0.0040(16)
C34 0.0211(17) 0.035(2) 0.040(2) 0.0087(17) 0.0071(16) -0.0020(15)
C35 0.039(2) 0.037(2) 0.043(2) 0.0013(19) 0.0031(19) -0.0003(19)
C36 0.049(3) 0.051(3) 0.044(2) 0.004(2) -0.009(2) -0.006(2)
C37 0.033(2) 0.051(3) 0.052(3) 0.019(2) -0.001(2) 0.000(2)
C38 0.0215(17) 0.035(2) 0.047(2) 0.0012(18) 0.0052(16) -0.0009(16)
N41 0.0185(14) 0.0351(18) 0.0341(17) 0.0027(14) 0.0053(12) 0.0044(13)
N42 0.0189(14) 0.0353(18) 0.0355(17) 0.0008(14) 0.0042(13) 0.0019(12)
C43 0.0242(18) 0.034(2) 0.041(2) -0.0076(17) 0.0074(16) 0.0056(15)
C44 0.0245(18) 0.032(2) 0.041(2) -0.0054(17) -0.0005(16) 0.0069(15)
C45 0.0231(17) 0.036(2) 0.0278(18) -0.0008(16) -0.0037(15) 0.0015(16)
N51 0.0324(18) 0.054(2) 0.0415(19) 0.0130(17) 0.0097(15) 0.0110(16)
C52 0.0223(17) 0.044(2) 0.0309(19) 0.0053(17) -0.0011(15) 0.0024(16)
C53 0.032(2) 0.049(3) 0.044(2) 0.012(2) -0.0027(18) 0.0038(18)
C54 0.046(3) 0.060(3) 0.057(3) 0.026(2) -0.005(2) -0.004(2)
C55 0.041(3) 0.084(4) 0.054(3) 0.034(3) 0.010(2) 0.002(3)
C56 0.039(2) 0.081(4) 0.056(3) 0.025(3) 0.021(2) 0.016(2)
B1 0.031(2) 0.037(3) 0.040(3) -0.005(2) 0.004(2) -0.0069(19)
F1 0.073(2) 0.101(3) 0.0521(17) 0.0289(17) -0.0131(16) -0.0088(18)
F2 0.0518(19) 0.087(3) 0.112(3) -0.020(2) 0.0342(19) -0.0015(16)
F3 0.0575(18) 0.076(2) 0.122(3) 0.057(2) -0.0231(19) -0.0209(16)
F4 0.077(2) 0.095(2) 0.095(2) -0.055(2) 0.034(2) -0.032(2)
C1 0.045(5) 0.083(6) 0.061(6) 0.022(5) -0.001(4) 0.021(4)
C2 0.041(5) 0.138(8) 0.068(8) 0.034(5) -0.014(5) -0.021(6)
C3 0.067(8) 0.110(7) 0.119(11) 0.023(7) -0.048(8) -0.009(7)
O4 0.045(4) 0.142(7) 0.081(5) 0.017(5) -0.015(3) 0.026(5)
C5 0.143(16) 0.23(2) 0.107(8) 0.011(11) 0.039(12) 0.045(15)
C6 0.114(10) 0.169(12) 0.075(8) 0.030(7) -0.011(8) 0.036(9)
C7 0.156(12) 0.206(16) 0.095(11) -0.008(11) -0.040(10) 0.114(13)

loop_
_atom_type_symbol
_atom_type_description
_atom_type_scat_dispersion_real
_atom_type_scat_dispersion_imag
_atom_type_scat_source
C C 0.0033 0.0016 'International Tables Vol C Tables 4.2.6.8 and 6.1.1.4'
H H 0.0000 0.0000 'International Tables Vol C Tables 4.2.6.8 and 6.1.1.4'
B B 0.0013 0.0007 'International Tables Vol C Tables 4.2.6.8 and 6.1.1.4'
N N 0.0061 0.0033 'International Tables Vol C Tables 4.2.6.8 and 6.1.1.4'
F F 0.0171 0.0103 'International Tables Vol C Tables 4.2.6.8 and 6.1.1.4'
Ag Ag -0.8971 1.1015 'International Tables Vol C Tables 4.2.6.8 and 6.1.1.4'
O O 0.0106 0.0060 'International Tables Vol C Tables 4.2.6.8 and 6.1.1.4'

loop_
_geom_angle_atom_site_label_1
_geom_angle_atom_site_label_2
_geom_angle_atom_site_label_3
_geom_angle
_geom_angle_site_symmetry_1
_geom_angle_site_symmetry_3
_geom_angle_publ_flag
N41 Ag1 N11 153.60(11) 2_655 . ?
N41 Ag1 N21 125.03(11) 2_655 . ?
N11 Ag1 N21 73.28(11) . . ?
N41 Ag1 N51 71.48(11) 2_655 2_655 ?
N11 Ag1 N51 122.75(12) . 2_655 ?
N21 Ag1 N51 111.80(11) . 2_655 ?
C16 N11 C12 118.7(3) . . ?
C16 N11 Ag1 123.8(3) . . ?
C12 N11 Ag1 116.7(2) . . ?
N11 C12 C13 121.5(4) . . ?
N11 C12 C25 117.4(3) . . ?
C13 C12 C25 121.1(4) . . ?
C14 C13 C12 118.5(4) . . ?
C13 C14 C15 120.1(4) . . ?
C16 C15 C14 117.9(4) . . ?
N11 C16 C15 123.3(4) . . ?
C25 N21 N22 105.6(3) . . ?
C25 N21 Ag1 111.5(2) . . ?
N22 N21 Ag1 141.5(2) . . ?
N21 N22 C23 111.3(3) . . ?
N21 N22 C31 120.6(3) . . ?
C23 N22 C31 128.0(4) . . ?
C24 C23 N22 107.5(4) . . ?
C23 C24 C25 105.4(4) . . ?
N21 C25 C24 110.2(3) . . ?
N21 C25 C12 119.9(3) . . ?
C24 C25 C12 129.8(3) . . ?
N22 C31 C32 112.5(3) . . ?
C37 C32 C33 118.3(4) . . ?
C37 C32 C31 121.3(4) . . ?
C33 C32 C31 120.4(4) . . ?
C34 C33 C32 121.0(4) . . ?
C35 C34 C33 119.7(4) . . ?
C35 C34 C38 121.1(4) . . ?
C33 C34 C38 119.2(4) . . ?
C34 C35 C36 120.0(4) . . ?
C35 C36 C37 120.1(4) . . ?
C36 C37 C32 120.8(4) . . ?
N42 C38 C34 113.0(3) . . ?
C45 N41 N42 106.1(3) . . ?
C45 N41 Ag1 118.7(2) . 2_645 ?
N42 N41 Ag1 134.5(2) . 2_645 ?
N41 N42 C43 110.7(3) . . ?
N41 N42 C38 120.6(3) . . ?
C43 N42 C38 128.0(3) . . ?
N42 C43 C44 107.7(3) . . ?
C43 C44 C45 105.3(3) . . ?
N41 C45 C44 110.2(3) . . ?
N41 C45 C52 119.6(3) . . ?
C44 C45 C52 130.2(4) . . ?
C56 N51 C52 117.5(4) . . ?
C56 N51 Ag1 128.5(3) . 2_645 ?
C52 N51 Ag1 113.3(3) . 2_645 ?
N51 C52 C53 122.1(4) . . ?
N51 C52 C45 115.9(3) . . ?
C53 C52 C45 122.0(3) . . ?
C52 C53 C54 118.6(4) . . ?
C55 C54 C53 120.0(5) . . ?
C56 C55 C54 117.9(4) . . ?
N51 C56 C55 124.0(4) . . ?
F1 B1 F4 112.9(4) . . ?
F1 B1 F3 109.0(4) . . ?
F4 B1 F3 107.1(4) . . ?
F1 B1 F2 109.7(4) . . ?
F4 B1 F2 107.0(4) . . ?
F3 B1 F2 111.1(4) . . ?
O4 C2 C1 133.3(12) . . ?
O4 C2 C3 103.9(9) . . ?
C1 C2 C3 113.4(9) . . ?
C2 O4 C6 114.9(10) . . ?
C5 C6 O4 95.2(12) . . ?
C5 C6 C7 118.6(14) . . ?
O4 C6 C7 99.2(12) . . ?

loop_
_geom_bond_atom_site_label_1
_geom_bond_atom_site_label_2
_geom_bond_distance
_geom_bond_site_symmetry_2
_geom_bond_publ_flag
Ag1 N41 2.228(3) 2_655 ?
Ag1 N11 2.252(3) . ?
Ag1 N21 2.385(3) . ?
Ag1 N51 2.425(4) 2_655 ?
N11 C16 1.337(5) . ?
N11 C12 1.348(5) . ?
C12 C13 1.392(5) . ?
C12 C25 1.467(5) . ?
C13 C14 1.377(6) . ?
C14 C15 1.387(7) . ?
C15 C16 1.369(7) . ?
N21 C25 1.339(5) . ?
N21 N22 1.341(4) . ?
N22 C23 1.359(5) . ?
N22 C31 1.462(5) . ?
C23 C24 1.353(6) . ?
C24 C25 1.408(5) . ?
C31 C32 1.493(6) . ?
C32 C37 1.392(6) . ?
C32 C33 1.397(5) . ?
C33 C34 1.393(5) . ?
C34 C35 1.381(6) . ?
C34 C38 1.520(5) . ?
C35 C36 1.387(6) . ?
C36 C37 1.387(6) . ?
C38 N42 1.455(5) . ?
N41 C45 1.332(5) . ?
N41 N42 1.352(4) . ?
N41 Ag1 2.228(3) 2_645 ?
N42 C43 1.357(5) . ?
C43 C44 1.358(5) . ?
C44 C45 1.410(5) . ?
C45 C52 1.476(5) . ?
N51 C56 1.340(5) . ?
N51 C52 1.346(5) . ?
N51 Ag1 2.425(4) 2_645 ?
C52 C53 1.379(6) . ?
C53 C54 1.381(6) . ?
C54 C55 1.369(7) . ?
C55 C56 1.364(7) . ?
B1 F1 1.356(6) . ?
B1 F4 1.361(5) . ?
B1 F3 1.363(5) . ?
B1 F2 1.379(5) . ?
C1 C2 1.463(11) . ?
C2 O4 1.341(11) . ?
C2 C3 1.512(11) . ?
O4 C6 1.445(13) . ?
C5 C6 1.416(12) . ?
C6 C7 1.450(12) . ?

loop_
_geom_torsion_atom_site_label_1
_geom_torsion_atom_site_label_2
_geom_torsion_atom_site_label_3
_geom_torsion_atom_site_label_4
_geom_torsion
_geom_torsion_site_symmetry_1
_geom_torsion_site_symmetry_2
_geom_torsion_site_symmetry_3
_geom_torsion_site_symmetry_4
_geom_torsion_publ_flag
N41 Ag1 N11 C16 -46.8(5) 2_655 . . . ?
N21 Ag1 N11 C16 175.2(4) . . . . ?
N51 Ag1 N11 C16 69.7(4) 2_655 . . . ?
N41 Ag1 N11 C12 143.0(3) 2_655 . . . ?
N21 Ag1 N11 C12 5.0(3) . . . . ?
N51 Ag1 N11 C12 -100.5(3) 2_655 . . . ?
C16 N11 C12 C13 -2.0(6) . . . . ?
Ag1 N11 C12 C13 168.7(3) . . . . ?
C16 N11 C12 C25 178.4(4) . . . . ?
Ag1 N11 C12 C25 -10.8(4) . . . . ?
N11 C12 C13 C14 1.6(6) . . . . ?
C25 C12 C13 C14 -178.9(4) . . . . ?
C12 C13 C14 C15 -0.5(7) . . . . ?
C13 C14 C15 C16 -0.2(8) . . . . ?
C12 N11 C16 C15 1.3(7) . . . . ?
Ag1 N11 C16 C15 -168.7(4) . . . . ?
C14 C15 C16 N11 -0.2(8) . . . . ?
N41 Ag1 N21 C25 -157.0(2) 2_655 . . . ?
N11 Ag1 N21 C25 1.7(2) . . . . ?
N51 Ag1 N21 C25 120.9(2) 2_655 . . . ?
N41 Ag1 N21 N22 6.8(4) 2_655 . . . ?
N11 Ag1 N21 N22 165.5(4) . . . . ?
N51 Ag1 N21 N22 -75.3(4) 2_655 . . . ?
C25 N21 N22 C23 -0.1(4) . . . . ?
Ag1 N21 N22 C23 -164.5(3) . . . . ?
C25 N21 N22 C31 -175.9(3) . . . . ?
Ag1 N21 N22 C31 19.7(6) . . . . ?
N21 N22 C23 C24 -0.3(5) . . . . ?
C31 N22 C23 C24 175.2(4) . . . . ?
N22 C23 C24 C25 0.5(5) . . . . ?
N22 N21 C25 C24 0.4(4) . . . . ?
Ag1 N21 C25 C24 170.1(2) . . . . ?
N22 N21 C25 C12 -177.5(3) . . . . ?
Ag1 N21 C25 C12 -7.9(4) . . . . ?
C23 C24 C25 N21 -0.6(5) . . . . ?
C23 C24 C25 C12 177.1(4) . . . . ?
N11 C12 C25 N21 13.0(5) . . . . ?
C13 C12 C25 N21 -166.6(4) . . . . ?
N11 C12 C25 C24 -164.5(4) . . . . ?
C13 C12 C25 C24 15.9(6) . . . . ?
N21 N22 C31 C32 86.7(4) . . . . ?
C23 N22 C31 C32 -88.3(5) . . . . ?
N22 C31 C32 C37 -89.5(5) . . . . ?
N22 C31 C32 C33 90.1(5) . . . . ?
C37 C32 C33 C34 1.5(5) . . . . ?
C31 C32 C33 C34 -178.1(3) . . . . ?
C32 C33 C34 C35 -0.7(5) . . . . ?
C32 C33 C34 C38 178.1(3) . . . . ?
C33 C34 C35 C36 -0.4(6) . . . . ?
C38 C34 C35 C36 -179.2(4) . . . . ?
C34 C35 C36 C37 0.6(7) . . . . ?
C35 C36 C37 C32 0.2(7) . . . . ?
C33 C32 C37 C36 -1.2(6) . . . . ?
C31 C32 C37 C36 178.3(4) . . . . ?
C35 C34 C38 N42 -66.3(5) . . . . ?
C33 C34 C38 N42 114.8(4) . . . . ?
C45 N41 N42 C43 -1.0(4) . . . . ?
Ag1 N41 N42 C43 -170.5(3) 2_645 . . . ?
C45 N41 N42 C38 -172.3(3) . . . . ?
Ag1 N41 N42 C38 18.2(5) 2_645 . . . ?
C34 C38 N42 N41 -53.8(5) . . . . ?
C34 C38 N42 C43 136.6(4) . . . . ?
N41 N42 C43 C44 0.6(4) . . . . ?
C38 N42 C43 C44 171.0(4) . . . . ?
N42 C43 C44 C45 0.1(4) . . . . ?
N42 N41 C45 C44 1.1(4) . . . . ?
Ag1 N41 C45 C44 172.6(2) 2_645 . . . ?
N42 N41 C45 C52 -178.8(3) . . . . ?
Ag1 N41 C45 C52 -7.3(4) 2_645 . . . ?
C43 C44 C45 N41 -0.7(4) . . . . ?
C43 C44 C45 C52 179.1(4) . . . . ?
C56 N51 C52 C53 1.0(6) . . . . ?
Ag1 N51 C52 C53 -170.3(3) 2_645 . . . ?
C56 N51 C52 C45 179.4(4) . . . . ?
Ag1 N51 C52 C45 8.1(4) 2_645 . . . ?
N41 C45 C52 N51 -1.2(5) . . . . ?
C44 C45 C52 N51 179.0(4) . . . . ?
N41 C45 C52 C53 177.2(4) . . . . ?
C44 C45 C52 C53 -2.6(6) . . . . ?
N51 C52 C53 C54 -1.2(6) . . . . ?
C45 C52 C53 C54 -179.4(4) . . . . ?
C52 C53 C54 C55 0.7(7) . . . . ?
C53 C54 C55 C56 0.0(8) . . . . ?
C52 N51 C56 C55 -0.3(7) . . . . ?
Ag1 N51 C56 C55 169.5(4) 2_645 . . . ?
C54 C55 C56 N51 -0.2(8) . . . . ?
C1 C2 O4 C6 52(2) . . . . ?
C3 C2 O4 C6 -165.3(11) . . . . ?
C2 O4 C6 C5 96.0(14) . . . . ?
C2 O4 C6 C7 -143.9(13) . . . . ?
